data_7210008
loop_
_publ_author_name
'Maity, Suman Kumar'
'Bera, Santu'
'Paikar, Arpita'
'Pramanik, Apurba'
'Haldar, Debasish'

_publ_section_title
;
 Fabrication of microspheres from self-assembled \g-peptides
;
_journal_issue 29
_journal_name_full CrystEngComm
_journal_page_first 5860
_journal_paper_doi 10.1039/c3ce40689j
_journal_volume 15
_journal_year 2013
_chemical_formula_moiety '2(C16 H22 N2 O5), C4 H8 O2'
_chemical_formula_sum 'C18 H26 N2 O6'
_chemical_formula_weight 366.41
_chemical_name_systematic
;
?
;
_space_group_IT_number 2
_symmetry_cell_setting triclinic
_symmetry_space_group_name_Hall '-P 1'
_symmetry_space_group_name_H-M 'P -1'
_atom_sites_solution_hydrogens geom
_atom_sites_solution_primary direct
_atom_sites_solution_secondary difmap
_audit_creation_method SHELXL-97
_cell_angle_alpha 90.032(5)
_cell_angle_beta 90.091(5)
_cell_angle_gamma 91.966(4)
_cell_formula_units_Z 8
_cell_length_a 10.864(3)
_cell_length_b 11.560(3)
_cell_length_c 31.828(9)
_cell_measurement_reflns_used 9908
_cell_measurement_temperature 100(2)
_cell_measurement_theta_max 28.48
_cell_measurement_theta_min 2.56
_cell_volume 3994.9(19)
_computing_cell_refinement 'Bruker SMART'
_computing_data_collection 'Bruker SMART'
_computing_data_reduction 'Bruker SAINT'
_computing_molecular_graphics 'Bruker SHELXTL'
_computing_publication_material 'Bruker SHELXTL'
_computing_structure_refinement 'Bruker SHELXTL'
_computing_structure_solution 'Bruker SHELXTL'
_diffrn_ambient_temperature 100(2)
_diffrn_measured_fraction_theta_full 0.984
_diffrn_measured_fraction_theta_max 0.984
_diffrn_measurement_device_type 'CCD area detector'
_diffrn_measurement_method 'phi and omega scans'
_diffrn_radiation_monochromator graphite
_diffrn_radiation_source 'fine-focus sealed tube'
_diffrn_radiation_type MoK\a
_diffrn_radiation_wavelength 0.71073
_diffrn_reflns_av_R_equivalents 0.0556
_diffrn_reflns_av_sigmaI/netI 0.0799
_diffrn_reflns_limit_h_max 13
_diffrn_reflns_limit_h_min -12
_diffrn_reflns_limit_k_max 14
_diffrn_reflns_limit_k_min -14
_diffrn_reflns_limit_l_max 40
_diffrn_reflns_limit_l_min -40
_diffrn_reflns_number 43036
_diffrn_reflns_theta_full 27.00
_diffrn_reflns_theta_max 27.00
_diffrn_reflns_theta_min 0.64
_exptl_absorpt_coefficient_mu 0.092
_exptl_absorpt_correction_T_max 0.974
_exptl_absorpt_correction_T_min 0.961
_exptl_absorpt_correction_type multi-scan
_exptl_absorpt_process_details '(SADABS; Bruker, 2008)'
_exptl_crystal_colour colourless
_exptl_crystal_density_diffrn 1.218
_exptl_crystal_density_method 'not measured'
_exptl_crystal_description block
_exptl_crystal_F_000 1568
_exptl_crystal_size_max 0.482
_exptl_crystal_size_mid 0.365
_exptl_crystal_size_min 0.281
_refine_diff_density_max 0.600
_refine_diff_density_min -0.470
_refine_diff_density_rms 0.106
_refine_ls_extinction_method none
_refine_ls_goodness_of_fit_ref 1.138
_refine_ls_hydrogen_treatment mixed
_refine_ls_matrix_type full
_refine_ls_number_parameters 965
_refine_ls_number_reflns 15392
_refine_ls_number_restraints 0
_refine_ls_restrained_S_all 1.138
_refine_ls_R_factor_all 0.1623
_refine_ls_R_factor_gt 0.1255
_refine_ls_shift/su_max 0.20
_refine_ls_shift/su_mean 0.007
_refine_ls_structure_factor_coef Fsqd
_refine_ls_weighting_details 'calc w=1/[\s^2^(Fo^2^)+(0.1255P)^2^+31.5103P] where P=(Fo^2^+2Fc^2^)/3'
_refine_ls_weighting_scheme calc
_refine_ls_wR_factor_gt 0.3577
_refine_ls_wR_factor_ref 0.3793
_reflns_number_gt 10347
_reflns_number_total 15392
_reflns_threshold_expression >2sigma(I)
_cod_data_source_file c3ce40689j.txt
_cod_data_source_block bn
_cod_depositor_comments
;
The following automatic conversions were performed:

'_symmetry_cell_setting' value 'Triclinic' changed to 'triclinic'
according to /home/saulius/struct/CIF-dictionaries/cif_core.dic
dictionary named 'cif_core.dic' version 2.4.2 from 2011-04-26.

Automatic conversion script
Id: cif_fix_values 1891 2012-01-12 08:04:46Z andrius 
;
_cod_original_cell_volume 3995(2)
_cod_original_sg_symbol_H-M P-1
_cod_database_code 7210008

loop_
_symmetry_equiv_pos_as_xyz
'x, y, z'
'-x, -y, -z'

loop_
_atom_site_label
_atom_site_type_symbol
_atom_site_fract_x
_atom_site_fract_y
_atom_site_fract_z
_atom_site_U_iso_or_equiv
_atom_site_adp_type
_atom_site_occupancy
_atom_site_symmetry_multiplicity
_atom_site_calc_flag
_atom_site_refinement_flags
O5 O 0.4401(5) 0.8053(4) 1.03117(15) 0.0348(13) Uani 1 1 d .
O4 O 0.6003(5) 0.9266(4) 1.02884(16) 0.0365(13) Uani 1 1 d .
H4 H 0.5918 0.9403 1.0539 0.055 Uiso 1 1 calc R
O2 O 1.0507(5) 0.7583(4) 0.86989(14) 0.0252(10) Uani 1 1 d .
O3 O 0.5420(5) 0.9020(4) 0.94082(16) 0.0343(12) Uani 1 1 d .
O6 O 0.8584(5) 0.3182(4) 0.70859(13) 0.0236(10) Uani 1 1 d .
O10 O 0.8973(4) -0.0839(4) 0.46837(13) 0.0215(9) Uani 1 1 d .
H6 H 0.9407 -0.0356 0.4560 0.032 Uiso 1 1 calc R
O9 O 1.0663(4) -0.1887(4) 0.46480(13) 0.0235(10) Uani 1 1 d .
O8 O 0.9748(4) -0.0985(3) 0.55849(13) 0.0198(9) Uani 1 1 d .
O7 O 0.6736(5) 0.2207(4) 0.71325(13) 0.0242(10) Uani 1 1 d .
O19 O 0.1019(4) 0.5833(4) -0.03143(13) 0.0218(9) Uani 1 1 d .
H19 H 0.0747 0.5527 -0.0529 0.033 Uiso 1 1 calc R
O20 O -0.0672(4) 0.6882(4) -0.03525(13) 0.0231(10) Uani 1 1 d .
O18 O 0.0259(4) 0.5983(4) 0.05851(13) 0.0198(9) Uani 1 1 d .
O17 O 0.3256(5) 0.2786(4) 0.21331(13) 0.0252(10) Uani 1 1 d .
O14 O 0.5606(5) 0.6943(4) 0.53122(15) 0.0345(12) Uani 1 1 d .
O15 O 0.4001(6) 0.5735(5) 0.52887(16) 0.0375(13) Uani 1 1 d .
H15 H 0.4343 0.5433 0.5488 0.056 Uiso 1 1 calc R
O13 O 0.4584(5) 0.5973(4) 0.44095(16) 0.0336(12) Uani 1 1 d .
O12 O -0.0506(4) 0.7417(4) 0.36991(14) 0.0242(10) Uani 1 1 d .
O22 O 0.6714(7) 0.7223(6) 0.1439(2) 0.0552(17) Uani 1 1 d .
O21 O 0.8329(8) 0.8227(6) 0.1698(2) 0.069(2) Uani 1 1 d .
O23 O 0.6706(6) 0.2223(5) 0.3561(2) 0.0532(16) Uani 1 1 d .
O24 O 0.8305(7) 0.3221(6) 0.3304(2) 0.066(2) Uani 1 1 d .
O1 O 1.2135(5) 0.8645(4) 0.84242(17) 0.0365(12) Uani 1 1 d .
N8 N 0.6974(6) 0.7989(5) 0.96487(17) 0.0275(13) Uani 1 1 d .
H2 H 0.7740 0.7828 0.9633 0.033 Uiso 1 1 calc R
N6 N 0.8135(5) -0.2077(4) 0.53441(15) 0.0200(11) Uani 1 1 d .
H3 H 0.7363 -0.2260 0.5361 0.024 Uiso 1 1 calc R
O16 O 0.1411(5) 0.1816(4) 0.20848(13) 0.0237(10) Uani 1 1 d .
N2 N 0.1860(5) 0.7080(4) 0.03446(15) 0.0209(11) Uani 1 1 d .
H5 H 0.2632 0.7267 0.0362 0.025 Uiso 1 1 calc R
O11 O -0.2131(5) 0.6354(4) 0.34244(18) 0.0376(13) Uani 1 1 d .
N4 N 0.3019(6) 0.7003(5) 0.46495(17) 0.0280(13) Uani 1 1 d .
H7 H 0.2250 0.7154 0.4636 0.034 Uiso 1 1 calc R
C12 C 1.2110(10) 0.6908(8) 0.7978(3) 0.051(2) Uani 1 1 d .
H1A H 1.1382 0.6582 0.8109 0.076 Uiso 1 1 calc R
H1B H 1.2608 0.6296 0.7878 0.076 Uiso 1 1 calc R
H1C H 1.1880 0.7386 0.7747 0.076 Uiso 1 1 calc R
C14 C 1.2836(8) 0.7633(8) 0.8296(3) 0.043(2) Uani 1 1 d .
C16 C 1.1020(6) 0.8509(5) 0.85971(19) 0.0208(13) Uani 1 1 d .
N7 N 1.0548(6) 0.9568(5) 0.86499(16) 0.0246(12) Uani 1 1 d .
H103 H 1.1046 1.0150 0.8607 0.030 Uiso 1 1 calc R
C10 C 0.9353(6) 0.9828(5) 0.87653(18) 0.0209(13) Uani 1 1 d .
C11 C 0.8578(6) 0.9113(5) 0.90161(17) 0.0183(12) Uani 1 1 d .
H6A H 0.8852 0.8413 0.9117 0.022 Uiso 1 1 calc R
C6 C 0.7396(7) 0.9464(5) 0.91115(18) 0.0206(13) Uani 1 1 d .
C5 C 0.6527(6) 0.8792(6) 0.93948(18) 0.0225(13) Uani 1 1 d .
C4 C 0.6177(7) 0.7379(6) 0.9953(2) 0.0313(16) Uani 1 1 d .
C2 C 0.5405(7) 0.8264(6) 1.0192(2) 0.0282(15) Uani 1 1 d .
C9 C 0.8928(7) 1.0900(5) 0.86265(18) 0.0244(14) Uani 1 1 d .
H11 H 0.9446 1.1394 0.8472 0.029 Uiso 1 1 calc R
C8 C 0.7749(8) 1.1221(5) 0.87190(19) 0.0292(16) Uani 1 1 d .
H12 H 0.7465 1.1918 0.8618 0.035 Uiso 1 1 calc R
C7 C 0.6988(7) 1.0512(6) 0.89611(19) 0.0268(15) Uani 1 1 d .
H13 H 0.6196 1.0738 0.9024 0.032 Uiso 1 1 calc R
C13 C 1.3994(9) 0.8214(10) 0.8098(4) 0.063(3) Uani 1 1 d .
H14A H 1.3756 0.8696 0.7868 0.095 Uiso 1 1 calc R
H14B H 1.4526 0.7630 0.7997 0.095 Uiso 1 1 calc R
H14C H 1.4421 0.8679 0.8306 0.095 Uiso 1 1 calc R
C15 C 1.3194(9) 0.6959(9) 0.8688(3) 0.054(2) Uani 1 1 d .
H15A H 1.3632 0.7467 0.8879 0.081 Uiso 1 1 calc R
H15B H 1.3709 0.6337 0.8610 0.081 Uiso 1 1 calc R
H15C H 1.2463 0.6649 0.8822 0.081 Uiso 1 1 calc R
C1 C 0.6999(9) 0.6835(8) 1.0288(3) 0.047(2) Uani 1 1 d .
H16A H 0.7521 0.6288 1.0157 0.070 Uiso 1 1 calc R
H16B H 0.6491 0.6448 1.0495 0.070 Uiso 1 1 calc R
H16C H 0.7497 0.7431 1.0422 0.070 Uiso 1 1 calc R
C3 C 0.5306(9) 0.6512(7) 0.9728(3) 0.042(2) Uani 1 1 d .
H17A H 0.4875 0.6901 0.9509 0.063 Uiso 1 1 calc R
H17B H 0.4724 0.6188 0.9926 0.063 Uiso 1 1 calc R
H17C H 0.5774 0.5905 0.9609 0.063 Uiso 1 1 calc R
C18 C 0.8208(8) 0.3197(6) 0.7845(2) 0.0342(18) Uani 1 1 d .
H18A H 0.7499 0.2683 0.7822 0.051 Uiso 1 1 calc R
H18B H 0.8116 0.3692 0.8085 0.051 Uiso 1 1 calc R
H18C H 0.8933 0.2754 0.7879 0.051 Uiso 1 1 calc R
C17 C 0.8329(7) 0.3935(5) 0.74479(18) 0.0259(15) Uani 1 1 d .
C21 C 0.7725(7) 0.2377(5) 0.69665(18) 0.0215(13) Uani 1 1 d .
N5 N 0.8173(5) 0.1780(4) 0.66353(16) 0.0226(12) Uani 1 1 d .
H21A H 0.8895 0.1990 0.6548 0.027 Uiso 1 1 calc R
C22 C 0.7578(6) 0.0852(5) 0.64196(17) 0.0184(12) Uani 1 1 d .
C25 C 0.8288(6) 0.0262(5) 0.61295(17) 0.0182(12) Uani 1 1 d .
H23 H 0.9106 0.0497 0.6088 0.022 Uiso 1 1 calc R
C26 C 0.7792(6) -0.0672(5) 0.59014(18) 0.0192(12) Uani 1 1 d .
C28 C 0.8624(6) -0.1259(5) 0.55993(18) 0.0188(13) Uani 1 1 d .
C29 C 0.8902(7) -0.2667(5) 0.50343(19) 0.0223(14) Uani 1 1 d .
C32 C 0.9629(7) -0.1748(5) 0.47738(17) 0.0212(14) Uani 1 1 d .
C27 C 0.6566(6) -0.1022(5) 0.59650(19) 0.0205(13) Uani 1 1 d .
H28 H 0.6217 -0.1638 0.5813 0.025 Uiso 1 1 calc R
C24 C 0.5873(7) -0.0444(6) 0.6256(2) 0.0254(14) Uani 1 1 d .
H29 H 0.5061 -0.0690 0.6302 0.031 Uiso 1 1 calc R
C23 C 0.6359(6) 0.0497(5) 0.64839(19) 0.0198(12) Uani 1 1 d .
H30 H 0.5873 0.0881 0.6676 0.024 Uiso 1 1 calc R
C19 C 0.9485(8) 0.4718(6) 0.7471(2) 0.0348(18) Uani 1 1 d .
H31A H 1.0187 0.4258 0.7525 0.052 Uiso 1 1 calc R
H31B H 0.9400 0.5270 0.7694 0.052 Uiso 1 1 calc R
H31C H 0.9596 0.5119 0.7209 0.052 Uiso 1 1 calc R
C20 C 0.7217(8) 0.4639(6) 0.7367(2) 0.0324(17) Uani 1 1 d .
H32A H 0.7302 0.5020 0.7100 0.049 Uiso 1 1 calc R
H32B H 0.7145 0.5208 0.7584 0.049 Uiso 1 1 calc R
H32C H 0.6493 0.4139 0.7364 0.049 Uiso 1 1 calc R
C31 C 0.9778(7) -0.3481(5) 0.5252(2) 0.0267(15) Uani 1 1 d .
H33A H 1.0280 -0.3052 0.5450 0.040 Uiso 1 1 calc R
H33B H 1.0296 -0.3827 0.5046 0.040 Uiso 1 1 calc R
H33C H 0.9310 -0.4077 0.5396 0.040 Uiso 1 1 calc R
C30 C 0.8035(7) -0.3341(6) 0.4731(2) 0.0307(16) Uani 1 1 d .
H34A H 0.7557 -0.3910 0.4885 0.046 Uiso 1 1 calc R
H34B H 0.8514 -0.3719 0.4522 0.046 Uiso 1 1 calc R
H34C H 0.7495 -0.2814 0.4597 0.046 Uiso 1 1 calc R
C51 C 0.2783(8) 0.0361(6) 0.2365(2) 0.0344(17) Uani 1 1 d .
H35A H 0.2722 0.0026 0.2089 0.052 Uiso 1 1 calc R
H35B H 0.2832 -0.0243 0.2570 0.052 Uiso 1 1 calc R
H35C H 0.3510 0.0856 0.2382 0.052 Uiso 1 1 calc R
C50 C 0.1667(7) 0.1058(5) 0.24490(18) 0.0259(15) Uani 1 1 d .
C52 C 0.2276(7) 0.2623(5) 0.19671(18) 0.0217(13) Uani 1 1 d .
N1 N 0.1831(5) 0.3219(4) 0.16344(16) 0.0224(12) Uani 1 1 d .
H38 H 0.1110 0.3008 0.1545 0.027 Uiso 1 1 calc R
C53 C 0.2431(6) 0.4147(5) 0.14202(18) 0.0197(13) Uani 1 1 d .
C58 C 0.1717(6) 0.4741(5) 0.11292(17) 0.0181(12) Uani 1 1 d .
H40 H 0.0898 0.4509 0.1088 0.022 Uiso 1 1 calc R
C57 C 0.2213(6) 0.5671(5) 0.09011(17) 0.0183(12) Uani 1 1 d .
C59 C 0.1382(6) 0.6262(5) 0.05998(17) 0.0181(12) Uani 1 1 d .
C60 C 0.1097(7) 0.7666(5) 0.00359(18) 0.0219(14) Uani 1 1 d .
C63 C 0.0373(7) 0.6748(5) -0.02245(17) 0.0204(13) Uani 1 1 d .
C62 C 0.1958(8) 0.8347(6) -0.0268(2) 0.0320(17) Uani 1 1 d .
H45A H 0.2458 0.8897 -0.0111 0.048 Uiso 1 1 calc R
H45B H 0.1473 0.8748 -0.0470 0.048 Uiso 1 1 calc R
H45C H 0.2478 0.7820 -0.0411 0.048 Uiso 1 1 calc R
C61 C 0.0217(7) 0.8483(6) 0.0252(2) 0.0276(15) Uani 1 1 d .
H46A H -0.0259 0.8063 0.0459 0.041 Uiso 1 1 calc R
H46B H -0.0326 0.8799 0.0046 0.041 Uiso 1 1 calc R
H46C H 0.0683 0.9101 0.0385 0.041 Uiso 1 1 calc R
C56 C 0.3429(6) 0.6028(5) 0.09657(19) 0.0204(13) Uani 1 1 d .
H47 H 0.3767 0.6654 0.0817 0.024 Uiso 1 1 calc R
C55 C 0.4143(6) 0.5444(6) 0.12556(19) 0.0238(13) Uani 1 1 d .
H48 H 0.4960 0.5682 0.1298 0.029 Uiso 1 1 calc R
C54 C 0.3646(6) 0.4499(5) 0.14848(19) 0.0217(13) Uani 1 1 d .
H49 H 0.4129 0.4115 0.1678 0.026 Uiso 1 1 calc R
C48 C 0.1793(8) 0.1803(6) 0.2847(2) 0.0336(17) Uani 1 1 d .
H50A H 0.2558 0.2244 0.2839 0.050 Uiso 1 1 calc R
H50B H 0.1779 0.1311 0.3090 0.050 Uiso 1 1 calc R
H50C H 0.1121 0.2319 0.2862 0.050 Uiso 1 1 calc R
C49 C 0.0499(8) 0.0280(6) 0.2470(2) 0.0347(18) Uani 1 1 d .
H51A H -0.0205 0.0749 0.2507 0.052 Uiso 1 1 calc R
H51B H 0.0558 -0.0245 0.2702 0.052 Uiso 1 1 calc R
H51C H 0.0411 -0.0153 0.2213 0.052 Uiso 1 1 calc R
C43 C -0.3997(10) 0.6786(10) 0.3093(4) 0.068(3) Uani 1 1 d .
H52A H -0.3763 0.6318 0.2859 0.102 Uiso 1 1 calc R
H52B H -0.4532 0.7375 0.2997 0.102 Uiso 1 1 calc R
H52C H -0.4420 0.6308 0.3297 0.102 Uiso 1 1 calc R
C45 C -0.2824(8) 0.7362(7) 0.3296(3) 0.0406(19) Uani 1 1 d .
C47 C -0.1012(6) 0.6490(6) 0.35977(19) 0.0221(13) Uani 1 1 d .
N3 N -0.0553(6) 0.5425(5) 0.36477(17) 0.0251(12) Uani 1 1 d .
H55 H -0.1053 0.4845 0.3602 0.030 Uiso 1 1 calc R
C41 C 0.0650(6) 0.5166(5) 0.37656(17) 0.0209(13) Uani 1 1 d .
C42 C 0.1417(6) 0.5886(5) 0.40164(17) 0.0195(12) Uani 1 1 d .
H57 H 0.1138 0.6585 0.4117 0.023 Uiso 1 1 calc R
C37 C 0.2602(7) 0.5541(5) 0.41129(18) 0.0220(13) Uani 1 1 d .
C36 C 0.3478(6) 0.6213(5) 0.43958(19) 0.0204(12) Uani 1 1 d .
C72 C 0.3827(7) 0.7619(6) 0.4954(2) 0.0311(16) Uani 1 1 d .
C34 C 0.4596(7) 0.6734(6) 0.5192(2) 0.0298(16) Uani 1 1 d .
C33 C 0.3014(9) 0.8164(8) 0.5289(3) 0.044(2) Uani 1 1 d .
H62A H 0.2530 0.8749 0.5162 0.066 Uiso 1 1 calc R
H62B H 0.3525 0.8507 0.5505 0.066 Uiso 1 1 calc R
H62C H 0.2478 0.7577 0.5410 0.066 Uiso 1 1 calc R
C35 C 0.4684(9) 0.8487(7) 0.4728(2) 0.043(2) Uani 1 1 d .
H63A H 0.5124 0.8098 0.4512 0.065 Uiso 1 1 calc R
H63B H 0.5260 0.8825 0.4926 0.065 Uiso 1 1 calc R
H63C H 0.4208 0.9084 0.4606 0.065 Uiso 1 1 calc R
C40 C 0.1065(7) 0.4099(5) 0.36257(18) 0.0223(14) Uani 1 1 d .
H64 H 0.0547 0.3606 0.3470 0.027 Uiso 1 1 calc R
C39 C 0.2244(8) 0.3784(6) 0.37209(19) 0.0286(15) Uani 1 1 d .
H65 H 0.2525 0.3085 0.3620 0.034 Uiso 1 1 calc R
C38 C 0.3013(7) 0.4484(6) 0.39621(19) 0.0259(14) Uani 1 1 d .
H66 H 0.3805 0.4256 0.4025 0.031 Uiso 1 1 calc R
C44 C -0.2119(9) 0.8096(8) 0.2977(3) 0.047(2) Uani 1 1 d .
H67A H -0.1413 0.8461 0.3109 0.070 Uiso 1 1 calc R
H67B H -0.2643 0.8677 0.2868 0.070 Uiso 1 1 calc R
H67C H -0.1855 0.7613 0.2751 0.070 Uiso 1 1 calc R
C46 C -0.3189(9) 0.8049(9) 0.3685(3) 0.054(2) Uani 1 1 d .
H68A H -0.3635 0.7548 0.3875 0.081 Uiso 1 1 calc R
H68B H -0.3700 0.8671 0.3602 0.081 Uiso 1 1 calc R
H68C H -0.2461 0.8360 0.3821 0.081 Uiso 1 1 calc R
C68 C 0.8553(11) 0.6248(8) 0.1469(3) 0.059(3) Uani 1 1 d .
H69A H 0.8904 0.6275 0.1192 0.089 Uiso 1 1 calc R
H69B H 0.7995 0.5590 0.1491 0.089 Uiso 1 1 calc R
H69C H 0.9199 0.6186 0.1673 0.089 Uiso 1 1 calc R
C69 C 0.7873(9) 0.7329(8) 0.1547(3) 0.048(2) Uani 1 1 d .
C70 C 0.5944(12) 0.8250(11) 0.1497(4) 0.077(3) Uani 1 1 d .
H71A H 0.6438 0.8950 0.1446 0.092 Uiso 1 1 calc R
H71B H 0.5273 0.8222 0.1295 0.092 Uiso 1 1 calc R
C71 C 0.5449(12) 0.8276(11) 0.1919(4) 0.076(3) Uani 1 1 d .
H72A H 0.5041 0.7547 0.1981 0.114 Uiso 1 1 calc R
H72B H 0.4870 0.8883 0.1940 0.114 Uiso 1 1 calc R
H72C H 0.6107 0.8418 0.2116 0.114 Uiso 1 1 calc R
C64 C 0.5466(13) 0.3264(11) 0.3082(4) 0.077(3) Uani 1 1 d .
H73A H 0.6118 0.3137 0.2886 0.116 Uiso 1 1 calc R
H73B H 0.5108 0.3995 0.3025 0.116 Uiso 1 1 calc R
H73C H 0.4847 0.2655 0.3055 0.116 Uiso 1 1 calc R
C65 C 0.5956(13) 0.3270(12) 0.3504(4) 0.080(4) Uani 1 1 d .
H74A H 0.5288 0.3262 0.3706 0.097 Uiso 1 1 calc R
H74B H 0.6465 0.3965 0.3550 0.097 Uiso 1 1 calc R
C66 C 0.7885(9) 0.2335(8) 0.3455(3) 0.047(2) Uani 1 1 d .
C67 C 0.8557(11) 0.1225(8) 0.3529(3) 0.058(3) Uani 1 1 d .
H76A H 0.9173 0.1142 0.3316 0.087 Uiso 1 1 calc R
H76B H 0.7980 0.0578 0.3517 0.087 Uiso 1 1 calc R
H76C H 0.8944 0.1254 0.3800 0.087 Uiso 1 1 calc R

loop_
_atom_site_aniso_label
_atom_site_aniso_U_11
_atom_site_aniso_U_22
_atom_site_aniso_U_33
_atom_site_aniso_U_23
_atom_site_aniso_U_13
_atom_site_aniso_U_12
O5 0.040(4) 0.024(2) 0.040(3) 0.0014(19) 0.019(2) -0.007(2)
O4 0.035(3) 0.032(3) 0.042(3) 0.000(2) 0.006(2) -0.005(2)
O2 0.018(3) 0.023(2) 0.035(2) 0.0057(17) 0.0026(19) 0.0019(19)
O3 0.021(3) 0.037(3) 0.045(3) 0.011(2) 0.003(2) 0.008(2)
O6 0.030(3) 0.019(2) 0.022(2) -0.0029(16) 0.0008(18) -0.0022(19)
O10 0.014(2) 0.018(2) 0.032(2) 0.0040(16) 0.0028(17) 0.0009(17)
O9 0.017(3) 0.022(2) 0.031(2) -0.0003(17) 0.0053(18) 0.0010(18)
O8 0.014(2) 0.017(2) 0.029(2) 0.0007(15) 0.0008(17) 0.0033(17)
O7 0.023(3) 0.021(2) 0.028(2) -0.0022(16) 0.0049(18) 0.0013(19)
O19 0.018(3) 0.020(2) 0.028(2) -0.0004(16) -0.0012(17) 0.0014(18)
O20 0.018(3) 0.020(2) 0.031(2) 0.0052(16) -0.0032(18) 0.0009(18)
O18 0.015(3) 0.017(2) 0.028(2) 0.0040(15) 0.0012(17) 0.0018(17)
O17 0.024(3) 0.023(2) 0.028(2) 0.0052(17) -0.0024(19) 0.0021(19)
O14 0.037(3) 0.024(2) 0.042(3) 0.0038(19) -0.017(2) -0.008(2)
O15 0.035(4) 0.034(3) 0.043(3) 0.006(2) -0.007(2) -0.006(2)
O13 0.025(3) 0.031(3) 0.045(3) -0.004(2) -0.001(2) 0.009(2)
O12 0.013(3) 0.025(2) 0.035(2) -0.0010(17) -0.0011(18) 0.0025(19)
O22 0.042(4) 0.049(4) 0.073(4) -0.009(3) -0.012(3) -0.005(3)
O21 0.070(6) 0.056(4) 0.079(5) 0.008(3) -0.003(4) -0.043(4)
O23 0.036(4) 0.044(3) 0.079(4) 0.011(3) 0.008(3) -0.005(3)
O24 0.057(5) 0.056(4) 0.083(5) 0.000(3) -0.002(4) -0.038(4)
O1 0.019(3) 0.028(3) 0.062(3) 0.003(2) 0.016(2) -0.004(2)
N8 0.017(3) 0.031(3) 0.035(3) 0.016(2) 0.009(2) 0.009(2)
N6 0.014(3) 0.021(3) 0.025(2) -0.0027(19) 0.004(2) -0.005(2)
O16 0.032(3) 0.016(2) 0.024(2) 0.0079(16) -0.0010(18) -0.0003(19)
N2 0.020(3) 0.019(3) 0.024(2) 0.0059(19) -0.003(2) -0.005(2)
O11 0.015(3) 0.032(3) 0.066(3) -0.001(2) -0.016(2) -0.003(2)
N4 0.023(3) 0.029(3) 0.032(3) -0.012(2) -0.007(2) 0.011(2)
C12 0.054(6) 0.052(5) 0.048(5) -0.004(4) 0.014(4) 0.017(5)
C14 0.031(5) 0.046(5) 0.051(5) 0.007(4) 0.016(4) 0.010(4)
C16 0.010(3) 0.025(3) 0.028(3) 0.004(2) 0.001(2) -0.002(2)
N7 0.021(3) 0.020(3) 0.032(3) 0.004(2) 0.005(2) -0.003(2)
C10 0.022(4) 0.020(3) 0.020(3) 0.001(2) 0.001(2) -0.003(3)
C11 0.018(3) 0.016(3) 0.021(3) 0.002(2) 0.000(2) 0.002(2)
C6 0.027(4) 0.016(3) 0.020(3) 0.002(2) 0.003(2) 0.004(3)
C5 0.019(4) 0.026(3) 0.023(3) 0.001(2) 0.003(2) 0.004(3)
C4 0.028(4) 0.033(4) 0.034(4) 0.014(3) 0.009(3) -0.001(3)
C2 0.026(4) 0.031(4) 0.028(3) 0.004(3) 0.005(3) -0.010(3)
C9 0.033(4) 0.018(3) 0.022(3) 0.003(2) 0.006(3) -0.001(3)
C8 0.047(5) 0.016(3) 0.026(3) 0.004(2) 0.006(3) 0.010(3)
C7 0.028(4) 0.026(3) 0.027(3) 0.004(2) 0.008(3) 0.009(3)
C13 0.022(5) 0.067(7) 0.101(8) 0.015(6) 0.024(5) 0.007(5)
C15 0.035(6) 0.068(6) 0.061(5) 0.009(4) 0.005(4) 0.026(5)
C1 0.036(5) 0.052(5) 0.054(5) 0.028(4) 0.018(4) 0.019(4)
C3 0.050(6) 0.028(4) 0.048(4) -0.002(3) 0.018(4) 0.001(4)
C18 0.053(5) 0.026(3) 0.024(3) 0.002(2) 0.003(3) -0.003(3)
C17 0.042(5) 0.019(3) 0.017(3) -0.002(2) 0.001(3) 0.003(3)
C21 0.026(4) 0.020(3) 0.019(3) 0.003(2) -0.002(2) 0.000(3)
N5 0.018(3) 0.023(3) 0.027(3) -0.002(2) 0.006(2) -0.006(2)
C22 0.022(4) 0.014(3) 0.019(3) 0.003(2) 0.000(2) 0.001(2)
C25 0.014(3) 0.017(3) 0.023(3) 0.003(2) -0.001(2) -0.004(2)
C26 0.021(4) 0.015(3) 0.022(3) 0.003(2) 0.002(2) 0.002(2)
C28 0.020(4) 0.012(3) 0.024(3) 0.005(2) 0.004(2) -0.002(2)
C29 0.024(4) 0.016(3) 0.027(3) -0.003(2) 0.006(3) -0.003(3)
C32 0.030(4) 0.016(3) 0.017(3) -0.003(2) -0.001(2) -0.003(3)
C27 0.015(3) 0.018(3) 0.028(3) -0.001(2) -0.003(2) -0.003(2)
C24 0.021(4) 0.024(3) 0.032(3) -0.002(2) 0.001(3) 0.000(3)
C23 0.010(3) 0.021(3) 0.028(3) -0.001(2) 0.003(2) 0.002(2)
C19 0.051(5) 0.028(4) 0.025(3) -0.007(3) -0.002(3) -0.005(3)
C20 0.042(5) 0.020(3) 0.035(4) -0.002(3) 0.004(3) 0.002(3)
C31 0.033(4) 0.018(3) 0.030(3) 0.000(2) 0.007(3) 0.003(3)
C30 0.036(5) 0.024(3) 0.032(3) -0.008(3) 0.005(3) -0.012(3)
C51 0.046(5) 0.020(3) 0.038(4) 0.006(3) -0.004(3) 0.005(3)
C50 0.044(5) 0.016(3) 0.018(3) 0.006(2) 0.001(3) 0.002(3)
C52 0.029(4) 0.016(3) 0.020(3) 0.001(2) 0.003(3) 0.004(3)
N1 0.018(3) 0.022(3) 0.027(3) 0.007(2) -0.002(2) -0.002(2)
C53 0.022(4) 0.015(3) 0.022(3) 0.001(2) 0.004(2) 0.002(2)
C58 0.018(3) 0.014(3) 0.023(3) 0.003(2) 0.002(2) 0.001(2)
C57 0.020(4) 0.016(3) 0.019(3) 0.000(2) 0.000(2) 0.002(2)
C59 0.022(4) 0.011(3) 0.021(3) 0.001(2) 0.000(2) 0.000(2)
C60 0.027(4) 0.013(3) 0.025(3) 0.006(2) -0.004(2) -0.006(3)
C63 0.027(4) 0.015(3) 0.018(3) 0.006(2) 0.001(2) -0.001(3)
C62 0.039(5) 0.026(3) 0.030(3) 0.014(3) -0.006(3) -0.013(3)
C61 0.032(4) 0.021(3) 0.031(3) 0.003(2) -0.007(3) 0.007(3)
C56 0.013(3) 0.016(3) 0.032(3) 0.005(2) 0.004(2) 0.001(2)
C55 0.012(3) 0.028(3) 0.031(3) 0.006(2) 0.001(2) 0.004(3)
C54 0.016(4) 0.021(3) 0.028(3) 0.004(2) 0.000(2) 0.005(2)
C48 0.050(5) 0.025(3) 0.025(3) 0.002(2) 0.002(3) -0.005(3)
C49 0.053(5) 0.026(4) 0.025(3) 0.009(3) 0.000(3) -0.005(3)
C43 0.027(6) 0.075(7) 0.102(8) -0.010(6) -0.029(5) 0.007(5)
C45 0.026(5) 0.042(4) 0.054(5) -0.002(3) -0.014(3) 0.007(4)
C47 0.013(3) 0.024(3) 0.029(3) 0.001(2) 0.002(2) 0.000(3)
N3 0.020(3) 0.022(3) 0.033(3) 0.000(2) -0.002(2) -0.002(2)
C41 0.026(4) 0.019(3) 0.018(3) 0.002(2) 0.002(2) 0.001(3)
C42 0.022(4) 0.017(3) 0.020(3) 0.000(2) 0.003(2) 0.006(2)
C37 0.027(4) 0.019(3) 0.021(3) 0.003(2) 0.001(2) 0.008(3)
C36 0.013(3) 0.021(3) 0.028(3) 0.003(2) -0.001(2) 0.007(2)
C72 0.027(4) 0.032(4) 0.035(4) -0.011(3) -0.005(3) 0.004(3)
C34 0.030(4) 0.034(4) 0.024(3) 0.001(3) -0.003(3) -0.011(3)
C33 0.039(5) 0.044(5) 0.050(5) -0.019(4) -0.012(4) 0.018(4)
C35 0.057(6) 0.027(4) 0.045(4) 0.009(3) -0.020(4) -0.008(4)
C40 0.029(4) 0.014(3) 0.024(3) 0.000(2) -0.003(3) 0.000(3)
C39 0.043(5) 0.020(3) 0.024(3) -0.002(2) -0.002(3) 0.011(3)
C38 0.026(4) 0.026(3) 0.026(3) 0.000(2) -0.006(3) 0.016(3)
C44 0.042(6) 0.049(5) 0.049(5) 0.007(4) -0.012(4) 0.014(4)
C46 0.035(6) 0.068(6) 0.060(5) -0.008(4) -0.002(4) 0.013(5)
C68 0.072(8) 0.033(5) 0.073(6) 0.000(4) 0.019(5) -0.001(5)
C69 0.044(6) 0.051(5) 0.048(5) 0.010(4) 0.004(4) -0.017(4)
C70 0.057(8) 0.073(8) 0.101(9) 0.000(6) -0.019(7) 0.010(6)
C71 0.061(9) 0.073(8) 0.094(9) -0.014(6) 0.005(6) 0.009(6)
C64 0.073(9) 0.069(7) 0.091(8) 0.010(6) -0.010(7) 0.013(7)
C65 0.058(8) 0.079(8) 0.106(10) 0.009(7) 0.017(7) 0.027(7)
C66 0.047(6) 0.042(5) 0.049(5) 0.002(3) -0.008(4) -0.014(4)
C67 0.057(7) 0.038(5) 0.077(6) 0.005(4) -0.019(5) 0.000(5)

loop_
_atom_type_symbol
_atom_type_description
_atom_type_scat_dispersion_real
_atom_type_scat_dispersion_imag
_atom_type_scat_source
C C 0.0033 0.0016 'International Tables Vol C Tables 4.2.6.8 and 6.1.1.4'
H H 0.0000 0.0000 'International Tables Vol C Tables 4.2.6.8 and 6.1.1.4'
N N 0.0061 0.0033 'International Tables Vol C Tables 4.2.6.8 and 6.1.1.4'
O O 0.0106 0.0060 'International Tables Vol C Tables 4.2.6.8 and 6.1.1.4'

loop_
_geom_angle_atom_site_label_1
_geom_angle_atom_site_label_2
_geom_angle_atom_site_label_3
_geom_angle
C2 O4 H4 109.5
C21 O6 C17 119.1(5)
C32 O10 H6 109.5
C63 O19 H19 109.5
C34 O15 H15 109.5
C69 O22 C70 117.4(8)
C66 O23 C65 116.3(8)
C16 O1 C14 120.8(6)
C5 N8 C4 120.8(6)
C5 N8 H2 119.6
C4 N8 H2 119.6
C28 N6 C29 121.0(5)
C28 N6 H3 119.5
C29 N6 H3 119.5
C52 O16 C50 119.0(5)
C59 N2 C60 121.4(6)
C59 N2 H5 119.3
C60 N2 H5 119.3
C47 O11 C45 120.6(6)
C36 N4 C72 120.0(6)
C36 N4 H7 120.0
C72 N4 H7 120.0
C14 C12 H1A 109.5
C14 C12 H1B 109.5
H1A C12 H1B 109.5
C14 C12 H1C 109.5
H1A C12 H1C 109.5
H1B C12 H1C 109.5
O1 C14 C12 110.5(7)
O1 C14 C15 108.9(7)
C12 C14 C15 113.4(8)
O1 C14 C13 101.8(7)
C12 C14 C13 111.7(8)
C15 C14 C13 109.9(8)
O2 C16 O1 126.3(6)
O2 C16 N7 125.3(6)
O1 C16 N7 108.4(5)
C16 N7 C10 127.8(5)
C16 N7 H103 116.1
C10 N7 H103 116.1
N7 C10 C9 116.3(6)
N7 C10 C11 124.5(6)
C9 C10 C11 119.1(6)
C6 C11 C10 119.5(6)
C6 C11 H6A 120.3
C10 C11 H6A 120.3
C7 C6 C11 120.2(6)
C7 C6 C5 116.4(6)
C11 C6 C5 123.3(5)
O3 C5 N8 120.3(6)
O3 C5 C6 120.5(6)
N8 C5 C6 119.1(6)
N8 C4 C3 110.3(6)
N8 C4 C1 108.3(6)
C3 C4 C1 114.2(7)
N8 C4 C2 109.4(6)
C3 C4 C2 109.0(6)
C1 C4 C2 105.4(6)
O5 C2 O4 121.5(7)
O5 C2 C4 123.1(6)
O4 C2 C4 115.2(6)
C8 C9 C10 120.4(6)
C8 C9 H11 119.8
C10 C9 H11 119.8
C9 C8 C7 120.2(6)
C9 C8 H12 119.9
C7 C8 H12 119.9
C8 C7 C6 120.5(7)
C8 C7 H13 119.7
C6 C7 H13 119.7
C14 C13 H14A 109.5
C14 C13 H14B 109.5
H14A C13 H14B 109.5
C14 C13 H14C 109.5
H14A C13 H14C 109.5
H14B C13 H14C 109.5
C14 C15 H15A 109.5
C14 C15 H15B 109.5
H15A C15 H15B 109.5
C14 C15 H15C 109.5
H15A C15 H15C 109.5
H15B C15 H15C 109.5
C4 C1 H16A 109.5
C4 C1 H16B 109.5
H16A C1 H16B 109.5
C4 C1 H16C 109.5
H16A C1 H16C 109.5
H16B C1 H16C 109.5
C4 C3 H17A 109.5
C4 C3 H17B 109.5
H17A C3 H17B 109.5
C4 C3 H17C 109.5
H17A C3 H17C 109.5
H17B C3 H17C 109.5
C17 C18 H18A 109.5
C17 C18 H18B 109.5
H18A C18 H18B 109.5
C17 C18 H18C 109.5
H18A C18 H18C 109.5
H18B C18 H18C 109.5
O6 C17 C20 110.9(5)
O6 C17 C19 102.7(5)
C20 C17 C19 110.4(6)
O6 C17 C18 109.3(5)
C20 C17 C18 112.9(6)
C19 C17 C18 110.2(6)
O7 C21 O6 125.4(6)
O7 C21 N5 126.1(6)
O6 C21 N5 108.5(6)
C21 N5 C22 126.9(6)
C21 N5 H21A 116.5
C22 N5 H21A 116.5
C23 C22 C25 119.4(5)
C23 C22 N5 124.0(6)
C25 C22 N5 116.5(6)
C26 C25 C22 121.2(6)
C26 C25 H23 119.4
C22 C25 H23 119.4
C25 C26 C27 119.2(6)
C25 C26 C28 117.5(6)
C27 C26 C28 123.2(5)
O8 C28 N6 120.9(6)
O8 C28 C26 120.5(5)
N6 C28 C26 118.5(6)
N6 C29 C31 110.9(5)
N6 C29 C30 107.9(6)
C31 C29 C30 110.8(5)
N6 C29 C32 109.0(5)
C31 C29 C32 110.7(6)
C30 C29 C32 107.5(5)
O9 C32 O10 124.2(6)
O9 C32 C29 122.9(6)
O10 C32 C29 112.8(6)
C24 C27 C26 119.3(6)
C24 C27 H28 120.4
C26 C27 H28 120.4
C27 C24 C23 121.9(6)
C27 C24 H29 119.1
C23 C24 H29 119.1
C22 C23 C24 119.0(6)
C22 C23 H30 120.5
C24 C23 H30 120.5
C17 C19 H31A 109.5
C17 C19 H31B 109.5
H31A C19 H31B 109.5
C17 C19 H31C 109.5
H31A C19 H31C 109.5
H31B C19 H31C 109.5
C17 C20 H32A 109.5
C17 C20 H32B 109.5
H32A C20 H32B 109.5
C17 C20 H32C 109.5
H32A C20 H32C 109.5
H32B C20 H32C 109.5
C29 C31 H33A 109.5
C29 C31 H33B 109.5
H33A C31 H33B 109.5
C29 C31 H33C 109.5
H33A C31 H33C 109.5
H33B C31 H33C 109.5
C29 C30 H34A 109.5
C29 C30 H34B 109.5
H34A C30 H34B 109.5
C29 C30 H34C 109.5
H34A C30 H34C 109.5
H34B C30 H34C 109.5
C50 C51 H35A 109.5
C50 C51 H35B 109.5
H35A C51 H35B 109.5
C50 C51 H35C 109.5
H35A C51 H35C 109.5
H35B C51 H35C 109.5
O16 C50 C51 110.3(5)
O16 C50 C49 102.3(5)
C51 C50 C49 111.2(6)
O16 C50 C48 109.2(5)
C51 C50 C48 112.9(6)
C49 C50 C48 110.4(6)
O17 C52 O16 125.3(5)
O17 C52 N1 126.3(6)
O16 C52 N1 108.4(6)
C52 N1 C53 126.7(6)
C52 N1 H38 116.6
C53 N1 H38 116.6
C54 C53 C58 119.4(5)
C54 C53 N1 124.3(6)
C58 C53 N1 116.3(6)
C57 C58 C53 121.2(6)
C57 C58 H40 119.4
C53 C58 H40 119.4
C56 C57 C58 119.5(6)
C56 C57 C59 122.8(5)
C58 C57 C59 117.6(6)
O18 C59 N2 120.7(6)
O18 C59 C57 120.2(5)
N2 C59 C57 119.1(6)
N2 C60 C61 111.1(5)
N2 C60 C63 109.0(5)
C61 C60 C63 110.6(6)
N2 C60 C62 108.2(6)
C61 C60 C62 110.3(5)
C63 C60 C62 107.5(5)
O20 C63 O19 123.5(6)
O20 C63 C60 123.1(6)
O19 C63 C60 113.3(6)
C60 C62 H45A 109.5
C60 C62 H45B 109.5
H45A C62 H45B 109.5
C60 C62 H45C 109.5
H45A C62 H45C 109.5
H45B C62 H45C 109.5
C60 C61 H46A 109.5
C60 C61 H46B 109.5
H46A C61 H46B 109.5
C60 C61 H46C 109.5
H46A C61 H46C 109.5
H46B C61 H46C 109.5
C57 C56 C55 119.6(6)
C57 C56 H47 120.2
C55 C56 H47 120.2
C56 C55 C54 121.0(6)
C56 C55 H48 119.5
C54 C55 H48 119.5
C53 C54 C55 119.3(6)
C53 C54 H49 120.4
C55 C54 H49 120.4
C50 C48 H50A 109.5
C50 C48 H50B 109.5
H50A C48 H50B 109.5
C50 C48 H50C 109.5
H50A C48 H50C 109.5
H50B C48 H50C 109.5
C50 C49 H51A 109.5
C50 C49 H51B 109.5
H51A C49 H51B 109.5
C50 C49 H51C 109.5
H51A C49 H51C 109.5
H51B C49 H51C 109.5
C45 C43 H52A 109.5
C45 C43 H52B 109.5
H52A C43 H52B 109.5
C45 C43 H52C 109.5
H52A C43 H52C 109.5
H52B C43 H52C 109.5
O11 C45 C44 111.6(7)
O11 C45 C46 109.7(7)
C44 C45 C46 112.8(7)
O11 C45 C43 102.1(7)
C44 C45 C43 110.6(8)
C46 C45 C43 109.5(8)
O12 C47 O11 125.9(6)
O12 C47 N3 126.4(6)
O11 C47 N3 107.6(5)
C47 N3 C41 126.9(6)
C47 N3 H55 116.5
C41 N3 H55 116.5
C40 C41 N3 115.7(6)
C40 C41 C42 120.0(6)
N3 C41 C42 124.3(6)
C37 C42 C41 119.3(6)
C37 C42 H57 120.3
C41 C42 H57 120.3
C42 C37 C38 120.0(6)
C42 C37 C36 123.8(5)
C38 C37 C36 116.1(6)
O13 C36 N4 121.4(6)
O13 C36 C37 120.3(6)
N4 C36 C37 118.2(6)
N4 C72 C35 110.4(6)
N4 C72 C33 108.2(6)
C35 C72 C33 113.9(7)
N4 C72 C34 109.3(6)
C35 C72 C34 109.6(6)
C33 C72 C34 105.3(6)
O14 C34 O15 121.4(7)
O14 C34 C72 123.0(6)
O15 C34 C72 115.4(6)
C72 C33 H62A 109.5
C72 C33 H62B 109.5
H62A C33 H62B 109.5
C72 C33 H62C 109.5
H62A C33 H62C 109.5
H62B C33 H62C 109.5
C72 C35 H63A 109.5
C72 C35 H63B 109.5
H63A C35 H63B 109.5
C72 C35 H63C 109.5
H63A C35 H63C 109.5
H63B C35 H63C 109.5
C39 C40 C41 119.6(6)
C39 C40 H64 120.2
C41 C40 H64 120.2
C40 C39 C38 121.2(6)
C40 C39 H65 119.4
C38 C39 H65 119.4
C39 C38 C37 119.9(7)
C39 C38 H66 120.0
C37 C38 H66 120.0
C45 C44 H67A 109.5
C45 C44 H67B 109.5
H67A C44 H67B 109.5
C45 C44 H67C 109.5
H67A C44 H67C 109.5
H67B C44 H67C 109.5
C45 C46 H68A 109.5
C45 C46 H68B 109.5
H68A C46 H68B 109.5
C45 C46 H68C 109.5
H68A C46 H68C 109.5
H68B C46 H68C 109.5
C69 C68 H69A 109.5
C69 C68 H69B 109.5
H69A C68 H69B 109.5
C69 C68 H69C 109.5
H69A C68 H69C 109.5
H69B C68 H69C 109.5
O21 C69 O22 122.7(10)
O21 C69 C68 125.0(10)
O22 C69 C68 112.4(8)
C71 C70 O22 110.6(10)
C71 C70 H71A 109.5
O22 C70 H71A 109.5
C71 C70 H71B 109.6
O22 C70 H71B 109.5
H71A C70 H71B 108.1
C70 C71 H72A 109.5
C70 C71 H72B 109.5
H72A C71 H72B 109.5
C70 C71 H72C 109.5
H72A C71 H72C 109.5
H72B C71 H72C 109.5
C65 C64 H73A 109.5
C65 C64 H73B 109.5
H73A C64 H73B 109.5
C65 C64 H73C 109.5
H73A C64 H73C 109.5
H73B C64 H73C 109.5
C64 C65 O23 108.6(10)
C64 C65 H74A 110.0
O23 C65 H74A 110.0
C64 C65 H74B 110.0
O23 C65 H74B 110.0
H74A C65 H74B 108.4
O24 C66 O23 121.3(10)
O24 C66 C67 126.9(10)
O23 C66 C67 111.7(8)
C66 C67 H76A 109.5
C66 C67 H76B 109.5
H76A C67 H76B 109.5
C66 C67 H76C 109.5
H76A C67 H76C 109.5
H76B C67 H76C 109.5

loop_
_geom_bond_atom_site_label_1
_geom_bond_atom_site_label_2
_geom_bond_distance
O5 C2 1.174(9)
O4 C2 1.345(8)
O4 H4 0.8200
O2 C16 1.233(7)
O3 C5 1.240(9)
O6 C21 1.348(8)
O6 C17 1.477(7)
O10 C32 1.321(8)
O10 H6 0.8200
O9 C32 1.209(8)
O8 C28 1.252(8)
O7 C21 1.209(8)
O19 C63 1.320(8)
O19 H19 0.8202
O20 C63 1.221(8)
O18 C59 1.252(8)
O17 C52 1.196(9)
O14 C34 1.178(9)
O15 C34 1.340(8)
O15 H15 0.8202
O13 C36 1.243(8)
O12 C47 1.230(8)
O22 C69 1.306(12)
O22 C70 1.487(14)
O21 C69 1.231(11)
O23 C66 1.326(12)
O23 C65 1.493(14)
O24 C66 1.208(10)
O1 C16 1.335(8)
O1 C14 1.476(10)
N8 C5 1.335(8)
N8 C4 1.466(8)
N8 H2 0.8600
N6 C28 1.341(8)
N6 C29 1.474(8)
N6 H3 0.8600
O16 C52 1.354(8)
O16 C50 1.485(7)
N2 C59 1.339(7)
N2 C60 1.466(8)
N2 H5 0.8600
O11 C47 1.338(8)
O11 C45 1.467(10)
N4 C36 1.329(8)
N4 C72 1.473(8)
N4 H7 0.8600
C12 C14 1.516(13)
C12 H1A 0.9600
C12 H1B 0.9600
C12 H1C 0.9600
C14 C15 1.530(12)
C14 C13 1.540(12)
C16 N7 1.354(9)
N7 C10 1.392(9)
N7 H103 0.8600
C10 C9 1.407(9)
C10 C11 1.409(8)
C11 C6 1.393(10)
C11 H6A 0.9300
C6 C7 1.389(9)
C6 C5 1.504(8)
C4 C3 1.531(11)
C4 C1 1.537(11)
C4 C2 1.545(11)
C9 C8 1.378(11)
C9 H11 0.9300
C8 C7 1.380(9)
C8 H12 0.9300
C7 H13 0.9300
C13 H14A 0.9600
C13 H14B 0.9600
C13 H14C 0.9600
C15 H15A 0.9600
C15 H15B 0.9600
C15 H15C 0.9600
C1 H16A 0.9600
C1 H16B 0.9600
C1 H16C 0.9600
C3 H17A 0.9600
C3 H17B 0.9600
C3 H17C 0.9600
C18 C17 1.530(9)
C18 H18A 0.9600
C18 H18B 0.9600
C18 H18C 0.9600
C17 C20 1.501(11)
C17 C19 1.524(10)
C21 N5 1.360(8)
N5 C22 1.410(8)
N5 H21A 0.8600
C22 C23 1.389(9)
C22 C25 1.396(9)
C25 C26 1.393(8)
C25 H23 0.9300
C26 C27 1.394(9)
C26 C28 1.498(9)
C29 C31 1.527(10)
C29 C30 1.541(9)
C29 C32 1.544(8)
C27 C24 1.381(9)
C27 H28 0.9300
C24 C23 1.394(9)
C24 H29 0.9300
C23 H30 0.9300
C19 H31A 0.9600
C19 H31B 0.9600
C19 H31C 0.9600
C20 H32A 0.9600
C20 H32B 0.9600
C20 H32C 0.9600
C31 H33A 0.9600
C31 H33B 0.9600
C31 H33C 0.9600
C30 H34A 0.9600
C30 H34B 0.9600
C30 H34C 0.9600
C51 C50 1.503(11)
C51 H35A 0.9600
C51 H35B 0.9600
C51 H35C 0.9600
C50 C49 1.531(10)
C50 C48 1.536(9)
C52 N1 1.361(8)
N1 C53 1.413(7)
N1 H38 0.8600
C53 C54 1.383(10)
C53 C58 1.402(9)
C58 C57 1.391(8)
C58 H40 0.9300
C57 C56 1.386(9)
C57 C59 1.496(8)
C60 C61 1.530(10)
C60 C63 1.539(8)
C60 C62 1.543(8)
C62 H45A 0.9600
C62 H45B 0.9600
C62 H45C 0.9600
C61 H46A 0.9600
C61 H46B 0.9600
C61 H46C 0.9600
C56 C55 1.394(9)
C56 H47 0.9300
C55 C54 1.406(9)
C55 H48 0.9300
C54 H49 0.9300
C48 H50A 0.9600
C48 H50B 0.9600
C48 H50C 0.9600
C49 H51A 0.9600
C49 H51B 0.9600
C49 H51C 0.9600
C43 C45 1.558(12)
C43 H52A 0.9600
C43 H52B 0.9600
C43 H52C 0.9600
C45 C44 1.515(12)
C45 C46 1.529(12)
C47 N3 1.354(9)
N3 C41 1.401(9)
N3 H55 0.8600
C41 C40 1.401(9)
C41 C42 1.405(9)
C42 C37 1.394(9)
C42 H57 0.9300
C37 C38 1.400(9)
C37 C36 1.505(9)
C72 C35 1.526(11)
C72 C33 1.535(11)
C72 C34 1.541(11)
C33 H62A 0.9600
C33 H62B 0.9600
C33 H62C 0.9600
C35 H63A 0.9600
C35 H63B 0.9600
C35 H63C 0.9600
C40 C39 1.376(10)
C40 H64 0.9300
C39 C38 1.376(10)
C39 H65 0.9300
C38 H66 0.9300
C44 H67A 0.9600
C44 H67B 0.9600
C44 H67C 0.9600
C46 H68A 0.9600
C46 H68B 0.9600
C46 H68C 0.9600
C68 C69 1.494(15)
C68 H69A 0.9600
C68 H69B 0.9600
C68 H69C 0.9600
C70 C71 1.447(17)
C70 H71A 0.9700
C70 H71B 0.9700
C71 H72A 0.9600
C71 H72B 0.9600
C71 H72C 0.9600
C64 C65 1.445(18)
C64 H73A 0.9600
C64 H73B 0.9600
C64 H73C 0.9600
C65 H74A 0.9700
C65 H74B 0.9700
C66 C67 1.516(14)
C67 H76A 0.9600
C67 H76B 0.9600
C67 H76C 0.9600
